data_2007057
loop_
_publ_author_name
'Vittal, Jagadese J.'
'Dean, Philip A. W.'

_publ_section_title
;
 Triethylammonium Tris(thiobenzoato-<i>O</i>,<i>S</i>)cadmate(II)
;
_journal_issue 3
_journal_name_full 'Acta Crystallographica Section C'
_journal_page_first 319
_journal_page_last 321
_journal_paper_doi 10.1107/S0108270197014431
_journal_volume 54
_journal_year 1998
_chemical_formula_iupac '(C6 H16 N1) [Cd (C7 H5 O1 S1)3]'
_chemical_formula_moiety '[Et~3~NH][Cd(SCOPh)~3~]'
_chemical_formula_structural '[(C~2~H~5~)~3~NH][Cd(SCOC~6~H~5~)~3~]'
_chemical_formula_sum 'C27 H31 Cd N O3 S3'
_chemical_formula_weight 626.11
_chemical_name_systematic
;
Triethylammonium tris(thiobenzoato-O,S)cadmate(II)
;
_space_group_IT_number 14
_symmetry_cell_setting monoclinic
_symmetry_space_group_name_Hall '-P 2ybc'
_symmetry_space_group_name_H-M 'P 1 21/c 1'
_cell_angle_alpha 90.00
_cell_angle_beta 103.0150(10)
_cell_angle_gamma 90.00
_cell_formula_units_Z 8
_cell_length_a 19.6219(4)
_cell_length_b 15.5067(4)
_cell_length_c 19.4399(5)
_cell_measurement_reflns_used 8192
_cell_measurement_temperature 296(2)
_cell_measurement_theta_max 29.38
_cell_measurement_theta_min 1.69
_cell_volume 5763.0(2)
_computing_cell_refinement 'SAINT (Siemens, 1996)'
_computing_data_collection 'SMART (Siemens, 1996)'
_computing_data_reduction 'SAINT (Siemens, 1996)'
_computing_molecular_graphics 'SHELXTL (Siemens, 1996)'
_computing_publication_material 'SHELXTL (Siemens, 1996)'
_computing_structure_refinement 'SHELXTL (Siemens, 1996)'
_computing_structure_solution 'SHELXS-86 (Sheldrick, 1990)'
_diffrn_ambient_temperature 296(2)
_diffrn_measurement_device 'Siemens SMART CCD'
_diffrn_measurement_method '\w scans'
_diffrn_radiation_monochromator graphite
_diffrn_radiation_source 'normal-focus sealed tube'
_diffrn_radiation_type MoK\a
_diffrn_radiation_wavelength 0.71073
_diffrn_reflns_av_R_equivalents 0.020
_diffrn_reflns_av_sigmaI/netI 0.0262
_diffrn_reflns_limit_h_max 19
_diffrn_reflns_limit_h_min -26
_diffrn_reflns_limit_k_max 20
_diffrn_reflns_limit_k_min -21
_diffrn_reflns_limit_l_max 26
_diffrn_reflns_limit_l_min -22
_diffrn_reflns_number 35001
_diffrn_reflns_theta_max 29.38
_diffrn_reflns_theta_min 1.69
_exptl_absorpt_coefficient_mu 1.003
_exptl_absorpt_correction_T_max 0.755
_exptl_absorpt_correction_T_min 0.630
_exptl_absorpt_correction_type 'SADABS (Sheldrick, 1996)'
_exptl_crystal_colour 'light yellow'
_exptl_crystal_density_diffrn 1.443
_exptl_crystal_density_meas ?
_exptl_crystal_description 'cut large plate'
_exptl_crystal_F_000 2560
_exptl_crystal_size_max 0.42
_exptl_crystal_size_mid 0.35
_exptl_crystal_size_min 0.28
_refine_diff_density_max 0.51
_refine_diff_density_min -0.46
_refine_ls_extinction_method none
_refine_ls_goodness_of_fit_all 1.025
_refine_ls_goodness_of_fit_obs 1.07
_refine_ls_hydrogen_treatment 'H atoms riding'
_refine_ls_matrix_type full
_refine_ls_number_parameters 637
_refine_ls_number_reflns 13911
_refine_ls_number_restraints 0
_refine_ls_restrained_S_all 1.027
_refine_ls_restrained_S_obs 1.072
_refine_ls_R_factor_all 0.053
_refine_ls_R_factor_obs .034
_refine_ls_shift/esd_max 0.002
_refine_ls_shift/esd_mean 0.000
_refine_ls_structure_factor_coef Fsqd
_refine_ls_weighting_details 'w = 1/[\s^2^(Fo^2^)+(0.0267P)^2^+2.6614P] where P = (Fo^2^+2Fc^2^)/3'
_refine_ls_weighting_scheme calc
_refine_ls_wR_factor_all 0.078
_refine_ls_wR_factor_obs .070
_reflns_number_observed 10549
_reflns_number_total 13914
_reflns_observed_criterion >2sigma(I)
_cod_data_source_file bk1365.cif
_cod_data_source_block pawd14
_cod_depositor_comments
;
The following automatic conversions were performed:
'_symmetry_cell_setting' value 'Monoclinic' changed to 'monoclinic'
according to '/home/saulius/struct/CIF-dictionaries/cif_core.dic'
dictionary named 'cif_core.dic' version 2.4.1 from 2010-06-29.

Automatic conversion script
Id: cif_fix_enum 1527 2010-12-29 10:47:43Z saulius 

The following automatic conversions were performed:

'_symmetry_cell_setting' value 'Monoclinic' changed to 'monoclinic'
according to /home/saulius/struct/CIF-dictionaries/cif_core.dic
dictionary named 'cif_core.dic' version 2.4.1 from 2010-06-29.

Automatic conversion script
Id: cif_fix_values 1715 2011-07-08 13:25:40Z adriana 

The following automatic conversions were performed:

'_exptl_crystal_density_meas' value 'not measured' was changed to '?'
- the value is perceived as not measured.

Automatic conversion script
Id: cif_fix_values 3008 2015-01-20 13:52:24Z robertas 

The following automatic conversions were performed:

'_refine_ls_weighting_scheme' value 'calc w =
1/[\s^2^(Fo^2^)+(0.0267P)^2^+2.6614P] where P = (Fo^2^+2Fc^2^)/3' was
changed to 'calc'. New tag '_refine_ls_weighting_details' was
created. The value of the new tag was set to 'w =
1/[\s^2^(Fo^2^)+(0.0267P)^2^+2.6614P] where P = (Fo^2^+2Fc^2^)/3'.

Automatic conversion script
Id: cif_fix_values 3143 2015-03-26 13:38:13Z robertas 
;
_cod_original_sg_symbol_H-M 'P 21/c'
_cod_database_code 2007057

loop_
_symmetry_equiv_pos_as_xyz
'x, y, z'
'-x, y+1/2, -z+1/2'
'-x, -y, -z'
'x, -y-1/2, z-1/2'

loop_
_atom_site_aniso_label
_atom_site_aniso_U_11
_atom_site_aniso_U_22
_atom_site_aniso_U_33
_atom_site_aniso_U_12
_atom_site_aniso_U_13
_atom_site_aniso_U_23
Cd1 .05845(11) .05172(10) .05598(10) -.00512(8) .01522(8) -.00210(8)
S1 .0716(4) .0881(5) .0462(3) -.0280(4) .0108(3) -.0033(3)
S2 .0817(5) .0633(4) .0449(3) .0032(3) .0080(3) .0004(3)
S3 .0641(4) .0767(5) .0999(6) .0048(4) .0352(4) .0235(4)
O1 .0786(12) .0747(12) .0541(10) -.0169(10) .0247(9) -.0061(9)
O2 .0919(13) .0551(10) .0456(9) -.0038(9) .0119(9) .0074(7)
O3 .0793(14) .126(2) .0802(14) .0150(13) .0393(12) -.0221(13)
C1 .0644(15) .0453(13) .0490(12) -.0028(11) .0125(11) -.0039(10)
C2 .0423(12) .0538(13) .0473(12) -.0010(10) .0112(9) .0064(10)
C3 .0547(14) .0555(15) .069(2) -.0093(11) .0213(12) -.0189(12)
Cd2 .06448(12) .05470(11) .05534(10) -.00530(8) .01426(9) .00281(8)
S4 .1166(6) .0584(4) .0410(3) -.0087(4) .0172(4) .0018(3)
S5 .0672(4) .0927(5) .0668(4) -.0046(4) .0241(4) .0120(4)
S6 .0698(4) .0740(4) .0602(4) -.0114(3) .0207(3) -.0111(3)
O4 .0960(14) .0585(10) .0436(9) -.0055(10) .0161(9) -.0083(8)
O5 .0698(12) .0789(13) .0664(11) .0086(10) .0292(10) .0080(9)
O6 .0845(13) .0817(13) .0550(10) -.0203(11) .0169(10) -.0110(9)
C4 .0522(13) .0535(13) .0428(11) -.0017(10) .0156(10) -.0004(10)
C5 .0609(15) .0492(13) .0588(14) -.0111(11) .0174(12) -.0095(11)
C6 .0569(14) .0461(12) .0539(13) .0066(10) .0101(11) .0039(10)
C1A .0594(14) .0449(12) .0486(12) -.0032(10) .0085(11) -.0006(10)
C2A .062(2) .0592(15) .0559(14) -.0054(12) .0111(12) -.0100(11)
C3A .060(2) .066(2) .076(2) -.0033(13) .0149(14) -.0028(14)
C4A .067(2) .065(2) .077(2) -.0134(14) -.0031(15) -.0011(14)
C5A .095(2) .087(2) .060(2) -.027(2) .002(2) -.019(2)
C6A .084(2) .075(2) .0533(14) -.016(2) .0168(14) -.0120(13)
C1B .0442(12) .0505(13) .0549(13) .0000(10) .0119(10) .0058(10)
C2B .061(2) .062(2) .064(2) -.0080(12) .0191(13) -.0054(12)
C3B .073(2) .067(2) .095(2) -.0068(15) .024(2) -.022(2)
C4B .081(2) .051(2) .132(3) .0001(15) .029(2) .003(2)
C5B .108(3) .059(2) .106(3) .009(2) .030(2) .029(2)
C6B .084(2) .060(2) .066(2) .0057(14) .0214(14) .0156(13)
C1C .0561(14) .0597(15) .0555(14) -.0095(11) .0152(11) -.0137(11)
C2C .063(2) .092(2) .076(2) .010(2) .0256(15) .005(2)
C3C .068(2) .133(3) .095(3) .022(2) .024(2) .001(2)
C4C .082(2) .118(3) .096(3) .027(2) .002(2) -.006(2)
C5C .113(3) .111(3) .085(2) .018(2) .013(2) .027(2)
C6C .085(2) .098(2) .073(2) -.001(2) .030(2) .002(2)
C1D .0487(12) .0531(13) .0439(11) .0021(10) .0182(10) .0000(9)
C2D .0519(14) .0579(15) .0652(15) .0005(11) .0127(12) .0009(12)
C3D .069(2) .057(2) .095(2) -.0090(14) .020(2) -.005(2)
C4D .099(2) .056(2) .094(2) .008(2) .031(2) .015(2)
C5D .098(2) .072(2) .057(2) .021(2) .018(2) .0141(14)
C6D .070(2) .065(2) .0463(13) .0096(13) .0142(12) -.0001(11)
C1E .0613(15) .0424(12) .0637(15) -.0076(11) .0152(12) -.0148(11)
C2E .064(2) .056(2) .093(2) -.0091(13) .023(2) -.0030(14)
C3E .062(2) .069(2) .130(3) -.0039(15) .018(2) -.006(2)
C4E .085(2) .061(2) .109(3) .006(2) -.002(2) -.003(2)
C5E .098(2) .063(2) .081(2) .005(2) .013(2) .003(2)
C6E .078(2) .058(2) .070(2) -.0050(14) .0233(15) -.0054(13)
C1F .0494(13) .0439(12) .0682(15) .0094(10) .0110(11) .0090(11)
C2F .058(2) .059(2) .079(2) -.0010(12) .0063(13) -.0005(14)
C3F .061(2) .070(2) .134(3) -.010(2) .001(2) -.001(2)
C4F .060(2) .083(3) .187(4) -.003(2) .039(3) .019(3)
C5F .082(2) .095(3) .159(4) .012(2) .067(3) .013(3)
C6F .072(2) .069(2) .096(2) .0101(15) .035(2) .002(2)
N1 .078(2) .079(2) .0489(11) .0078(12) .0290(11) .0012(10)
C7 .076(2) .085(2) .0488(14) -.008(2) .0169(13) .0008(13)
C8 .082(2) .093(2) .081(2) .016(2) .031(2) .006(2)
C9 .074(2) .104(2) .065(2) .006(2) .0040(15) .011(2)
C10 .073(2) .116(3) .096(2) -.017(2) .008(2) .023(2)
C11 .113(3) .103(3) .088(2) .029(2) .055(2) .035(2)
C12 .154(4) .133(4) .126(3) .048(3) .082(3) .051(3)
N2 .081(2) .0733(15) .0420(10) .0011(12) .0190(10) -.0089(10)
C13 .092(3) .155(4) .076(2) -.017(3) .018(2) -.038(2)
C14 .078(3) .240(6) .109(3) -.009(3) .036(2) -.067(4)
C15 .117(3) .080(2) .069(2) .020(2) .031(2) .010(2)
C16 .097(3) .131(3) .112(3) -.020(2) .049(2) .006(3)
C17 .122(3) .074(2) .055(2) .019(2) .020(2) .0047(14)
C18 .122(3) .084(2) .078(2) .022(2) .029(2) -.012(2)

loop_
_atom_site_label
_atom_site_fract_x
_atom_site_fract_y
_atom_site_fract_z
_atom_site_U_iso_or_equiv
_atom_site_thermal_displace_type
_atom_site_calc_flag
_atom_site_refinement_flags
_atom_site_occupancy
_atom_site_disorder_group
_atom_site_type_symbol
Cd1 .644170(10) .707020(10) .670880(10) .05500(10) Uani d . 1 . Cd
S1 .73722(4) .79422(5) .63483(3) .0691(2) Uani d . 1 . S
S2 .66898(4) .56913(5) .74342(3) .0643(2) Uani d . 1 . S
S3 .52374(4) .76155(5) .66524(5) .0776(2) Uani d . 1 . S
O1 .73842(10) .78933(12) .76892(9) .0676(5) Uani d . 1 . O
O2 .63633(10) .56343(11) .60706(8) .0648(5) Uani d . 1 . O
O3 .54800(11) .7962(2) .54129(11) .0917(7) Uani d . 1 . O
C1 .77141(13) .81059(15) .72467(12) .0530(5) Uani d . 1 . C
C2 .64941(11) .5199(2) .66188(11) .0476(5) Uani d . 1 . C
C3 .50890(13) .8074(2) .58182(14) .0586(6) Uani d . 1 . C
Cd2 .139630(10) .737860(10) .596140(10) .05810(10) Uani d . 1 . Cd
S4 .14656(5) .88871(5) .64470(3) .0721(2) Uani d . 1 . S
S5 .25805(4) .68569(6) .57322(4) .0741(2) Uani d . 1 . S
S6 .03819(4) .65303(5) .52754(4) .0671(2) Uani d . 1 . S
O4 .11777(11) .87622(11) .50812(8) .0660(5) Uani d . 1 . O
O5 .21126(10) .63894(13) .68222(10) .0695(5) Uani d . 1 . O
O6 .03443(11) .69451(13) .65624(9) .0736(5) Uani d . 1 . O
C4 .13058(12) .92638(15) .55925(11) .0487(5) Uani d . 1 . C
C5 .26084(13) .6336(2) .65236(13) .0557(6) Uani d . 1 . C
C6 .00451(13) .65505(15) .60248(13) .0527(5) Uani d . 1 . C
C1A .84214(13) .85200(15) .74681(12) .0516(5) Uani d . 1 . C
C2A .88980(14) .8518(2) .70404(13) .0595(6) Uani d . 1 . C
H2A .87770(14) .8266(2) .65955(13) .071 Uiso calc R 1 . H
C3A .95523(14) .8887(2) .7266(2) .0672(7) Uani d . 1 . C
H3A .98720(14) .8868(2) .6979(2) .081 Uiso calc R 1 . H
C4A .9730(2) .9282(2) .7916(2) .0727(8) Uani d . 1 . C
H4A 1.0168(2) .9536(2) .8065(2) .087 Uiso calc R 1 . H
C5A .9261(2) .9299(2) .8343(2) .0830(9) Uani d . 1 . C
H5A .9381(2) .9571(2) .8779(2) .100 Uiso calc R 1 . H
C6A .8610(2) .8912(2) .81278(14) .0707(8) Uani d . 1 . C
H6A .8299(2) .8915(2) .84252(14) .085 Uiso calc R 1 . H
C1B .64846(12) .4234(2) .65698(12) .0498(5) Uani d . 1 . C
C2B .64731(13) .3835(2) .59246(14) .0618(6) Uani d . 1 . C
H2B .64845(13) .4167(2) .55294(14) .074 Uiso calc R 1 . H
C3B .6445(2) .2943(2) .5870(2) .0777(8) Uani d . 1 . C
H3B .6444(2) .2681(2) .5440(2) .093 Uiso calc R 1 . H
C4B .6418(2) .2444(2) .6449(2) .0871(10) Uani d . 1 . C
H4B .6392(2) .1847(2) .6408(2) .105 Uiso calc R 1 . H
C5B .6431(2) .2829(2) .7088(2) .0899(10) Uani d . 1 . C
H5B .6416(2) .2491(2) .7480(2) .108 Uiso calc R 1 . H
C6B .6465(2) .3717(2) .71532(15) .0691(7) Uani d . 1 . C
H6B .6476(2) .3972(2) .75885(15) .083 Uiso calc R 1 . H
C1C .44606(13) .8649(2) .56007(13) .0567(6) Uani d . 1 . C
C2C .39339(15) .8681(2) .5969(2) .0756(8) Uani d . 1 . C
H2C .39598(15) .8325(2) .6359(2) .091 Uiso calc R 1 . H
C3C .3369(2) .9233(3) .5768(2) .0976(11) Uani d . 1 . C
H3C .3020(2) .9243(3) .6021(2) .117 Uiso calc R 1 . H
C4C .3324(2) .9762(3) .5200(2) .1014(12) Uani d . 1 . C
H4C .2951(2) 1.0143(3) .5075(2) .122 Uiso calc R 1 . H
C5C .3825(2) .9733(3) .4815(2) .1043(12) Uani d . 1 . C
H5C .3787(2) 1.0084(3) .4420(2) .125 Uiso calc R 1 . H
C6C .4395(2) .9177(2) .5013(2) .0836(9) Uani d . 1 . C
H6C .4735(2) .9160(2) .4748(2) .100 Uiso calc R 1 . H
C1D .13131(12) 1.02146(15) .54797(11) .0473(5) Uani d . 1 . C
C2D .17471(13) 1.0756(2) .59547(14) .0584(6) Uani d . 1 . C
H2D .20396(13) 1.0528(2) .63572(14) .070 Uiso calc R 1 . H
C3D .1745(2) 1.1638(2) .5830(2) .0737(8) Uani d . 1 . C
H3D .2045(2) 1.1999(2) .6142(2) .088 Uiso calc R 1 . H
C4D .1297(2) 1.1978(2) .5241(2) .0815(9) Uani d . 1 . C
H4D .1295(2) 1.2569(2) .5158(2) .098 Uiso calc R 1 . H
C5D .0855(2) 1.1452(2) .47775(15) .0756(8) Uani d . 1 . C
H5D .0545(2) 1.1689(2) .43900(15) .091 Uiso calc R 1 . H
C6D .08676(14) 1.0569(2) .48849(13) .0605(6) Uani d . 1 . C
H6D .05792(14) 1.0211(2) .45603(13) .073 Uiso calc R 1 . H
C1E .32406(13) .58198(15) .68620(13) .0556(6) Uani d . 1 . C
C2E .38830(15) .5940(2) .6694(2) .0702(7) Uani d . 1 . C
H2E .39257(15) .6331(2) .6343(2) .084 Uiso calc R 1 . H
C3E .4463(2) .5479(2) .7046(2) .0876(10) Uani d . 1 . C
H3E .4895(2) .5571(2) .6937(2) .105 Uiso calc R 1 . H
C4E .4403(2) .4889(2) .7555(2) .0888(10) Uani d . 1 . C
H4E .4794(2) .4582(2) .7789(2) .107 Uiso calc R 1 . H
C5E .3768(2) .4750(2) .7721(2) .0818(9) Uani d . 1 . C
H5E .3727(2) .4342(2) .8060(2) .098 Uiso calc R 1 . H
C6E .3189(2) .5222(2) .73816(15) .0675(7) Uani d . 1 . C
H6E .2762(2) .5138(2) .75026(15) .081 Uiso calc R 1 . H
C1F -.06235(12) .60782(15) .60099(14) .0542(6) Uani d . 1 . C
C2F -.08923(14) .5475(2) .5495(2) .0669(7) Uani d . 1 . C
H2F -.06660(14) .5368(2) .5132(2) .080 Uiso calc R 1 . H
C3F -.1499(2) .5031(2) .5521(2) .0913(10) Uani d . 1 . C
H3F -.1679(2) .4624(2) .5176(2) .110 Uiso calc R 1 . H
C4F -.1835(2) .5188(3) .6054(3) .1081(14) Uani d . 1 . C
H4F -.2241(2) .4887(3) .6070(3) .130 Uiso calc R 1 . H
C5F -.1577(2) .5786(3) .6561(3) .1061(13) Uani d . 1 . C
H5F -.1811(2) .5895(3) .6918(3) .127 Uiso calc R 1 . H
C6F -.0968(2) .6232(2) .6548(2) .0767(8) Uani d . 1 . C
H6F -.0790(2) .6632(2) .6899(2) .092 Uiso calc R 1 . H
N1 .60291(12) .7184(2) .43338(11) .0665(6) Uani d . 1 . N
H1 .58547(12) .7448(2) .46753(11) .080 Uiso calc R 1 . H
C7 .6719(2) .6801(2) .47031(13) .0693(7) Uani d . 1 . C
H7A .7037(2) .7265(2) .48964(13) .083 Uiso calc R 1 . H
H7B .6648(2) .6452(2) .50947(13) .083 Uiso calc R 1 . H
C8 .7054(2) .6257(2) .4236(2) .0833(9) Uani d . 1 . C
H8A .7520(4) .6107(11) .4482(4) .100 Uiso calc R 1 . H
H8B .7073(10) .6574(5) .3816(5) .100 Uiso calc R 1 . H
H8C .6785(6) .5741(6) .4110(9) .100 Uiso calc R 1 . H
C9 .5492(2) .6535(2) .4000(2) .0826(9) Uani d . 1 . C
H9A .5646(2) .6258(2) .3614(2) .099 Uiso calc R 1 . H
H9B .5057(2) .6833(2) .3803(2) .099 Uiso calc R 1 . H
C10 .5358(2) .5854(3) .4504(2) .0968(11) Uani d . 1 . C
H10A .4978(8) .5493(9) .4270(4) .116 Uiso calc R 1 . H
H10B .5239(11) .6124(3) .4905(6) .116 Uiso calc R 1 . H
H10C .5771(4) .5510(9) .4657(9) .116 Uiso calc R 1 . H
C11 .6136(2) .7893(2) .3828(2) .0964(11) Uani d . 1 . C
H11A .6528(2) .8247(2) .4062(2) .116 Uiso calc R 1 . H
H11B .6262(2) .7628(2) .3423(2) .116 Uiso calc R 1 . H
C12 .5535(2) .8453(3) .3578(2) .130(2) Uani d . 1 . C
H12A .5171(6) .8133(6) .3270(12) .156 Uiso calc R 1 . H
H12B .5671(4) .8931(10) .3325(14) .156 Uiso calc R 1 . H
H12C .5367(10) .8663(16) .3973(2) .156 Uiso calc R 1 . H
N2 .10729(12) .8249(2) .36859(10) .0647(6) Uani d . 1 . N
H2 .10816(12) .8463(2) .41238(10) .078 Uiso calc R 1 . H
C13 .0313(2) .7978(3) .3373(2) .1079(13) Uani d . 1 . C
H13A .0254(2) .7894(3) .2869(2) .129 Uiso calc R 1 . H
H13B .0228(2) .7429(3) .3577(2) .129 Uiso calc R 1 . H
C14 -.0203(2) .8586(4) .3489(2) .140(2) Uani d . 1 . C
H14A -.0663(2) .8357(9) .3303(15) .168 Uiso calc R 1 . H
H14B -.0150(10) .9119(8) .3255(14) .168 Uiso calc R 1 . H
H14C -.0142(11) .8689(16) .3986(2) .168 Uiso calc R 1 . H
C15 .1287(2) .8966(2) .3276(2) .0873(10) Uani d . 1 . C
H15A .0928(2) .9408(2) .3199(2) .105 Uiso calc R 1 . H
H15B .1329(2) .8753(2) .2819(2) .105 Uiso calc R 1 . H
C16 .1970(2) .9355(3) .3650(2) .1093(13) Uani d . 1 . C
H16A .1933(4) .9559(15) .4106(6) .131 Uiso calc R 1 . H
H16B .2084(7) .9828(10) .3377(7) .131 Uiso calc R 1 . H
H16C .2332(3) .8927(5) .3705(11) .131 Uiso calc R 1 . H
C17 .1532(2) .7484(2) .3791(2) .0838(9) Uani d . 1 . C
H17A .1346(2) .7065(2) .4071(2) .101 Uiso calc R 1 . H
H17B .1992(2) .7653(2) .4057(2) .101 Uiso calc R 1 . H
C18 .1607(2) .7058(2) .3110(2) .0939(11) Uani d . 1 . C
H18A .1886(10) .6546(8) .3217(2) .113 Uiso calc R 1 . H
H18B .1830(10) .7450(6) .2847(6) .113 Uiso calc R 1 . H
H18C .1153(2) .6907(13) .2833(5) .113 Uiso calc R 1 . H

loop_
_atom_type_symbol
_atom_type_description
_atom_type_scat_dispersion_real
_atom_type_scat_dispersion_imag
_atom_type_scat_source
C C 0.0033 0.0016 'International Tables Vol C Tables 4.2.6.8 and 6.1.1.4'
H H 0.0000 0.0000 'International Tables Vol C Tables 4.2.6.8 and 6.1.1.4'
N N 0.0061 0.0033 'International Tables Vol C Tables 4.2.6.8 and 6.1.1.4'
O O 0.0106 0.0060 'International Tables Vol C Tables 4.2.6.8 and 6.1.1.4'
S S 0.1246 0.1234 'International Tables Vol C Tables 4.2.6.8 and 6.1.1.4'
Cd Cd -0.8075 1.2024 'International Tables Vol C Tables 4.2.6.8 and 6.1.1.4'

loop_
_geom_angle_atom_site_label_1
_geom_angle_atom_site_label_2
_geom_angle_atom_site_label_3
_geom_angle
_geom_angle_publ_flag
S2 Cd1 S1 123.34(3) y
S3 Cd1 S1 123.43(3) y
S3 Cd1 S2 111.76(3) y
S1 Cd1 O1 60.49(4) y
S2 Cd1 O1 89.47(4) ?
S3 Cd1 O1 111.60(5) ?
S1 Cd1 O2 107.81(5) ?
S2 Cd1 O2 61.12(4) y
S3 Cd1 O2 108.92(5) ?
S1 Cd1 O3 83.14(5) ?
S2 Cd1 O3 145.78(5) ?
S3 Cd1 O3 54.31(4) y
O2 Cd1 O1 136.59(6) y
O3 Cd1 O1 124.28(6) y
O2 Cd1 O3 92.01(6) y
C1 S1 Cd1 86.46(9) y
C2 S2 Cd1 83.52(8) y
C3 S3 Cd1 97.94(9) y
C1 O1 Cd1 91.02(14) y
C2 O2 Cd1 94.55(14) y
C3 O3 Cd1 84.0(2) y
O1 C1 C1A 120.7(2) y
O1 C1 S1 121.1(2) y
C1A C1 S1 118.2(2) y
O2 C2 C1B 119.5(2) y
O2 C2 S2 120.7(2) y
C1B C2 S2 119.8(2) y
O3 C3 C1C 119.6(3) y
O3 C3 S3 123.0(2) y
C1C C3 S3 117.4(2) y
S4 Cd2 S5 112.34(3) y
S4 Cd2 S6 131.11(3) y
S5 Cd2 S6 112.35(3) y
S4 Cd2 O4 59.30(4) y
S5 Cd2 O4 99.13(5) ?
S6 Cd2 O4 94.91(4) ?
S4 Cd2 O5 110.48(5) ?
S5 Cd2 O5 61.71(4) y
S6 Cd2 O5 107.34(5) ?
S4 Cd2 O6 92.95(5) ?
S5 Cd2 O6 143.71(5) ?
S6 Cd2 O6 60.13(4) y
O4 Cd2 O5 154.73(6) y
O4 Cd2 O6 116.43(6) y
O5 Cd2 O6 85.71(6) y
C4 S4 Cd2 88.32(8) y
C5 S5 Cd2 80.96(9) y
C6 S6 Cd2 87.17(9) ?
C4 O4 Cd2 90.90(13) y
C5 O5 Cd2 96.4(2) y
C6 O6 Cd2 91.23(15) y
O4 C4 C1D 120.5(2) y
O4 C4 S4 121.3(2) y
C1D C4 S4 118.1(2) y
O5 C5 C1E 119.3(2) ?
O5 C5 S5 120.9(2) y
C1E C5 S5 119.9(2) y
O6 C6 C1F 120.3(2) y
O6 C6 S6 121.4(2) y
C1F C6 S6 118.3(2) y
C2A C1A C6A 118.6(2) ?
C2A C1A C1 122.2(2) ?
C6A C1A C1 119.2(2) ?
C3A C2A C1A 120.8(2) ?
C4A C3A C2A 120.1(3) ?
C5A C4A C3A 119.9(3) ?
C4A C5A C6A 120.5(3) ?
C5A C6A C1A 120.1(3) ?
C2B C1B C6B 118.5(2) ?
C2B C1B C2 119.9(2) ?
C6B C1B C2 121.6(2) ?
C3B C2B C1B 120.2(3) ?
C4B C3B C2B 120.5(3) ?
C5B C4B C3B 119.9(3) ?
C4B C5B C6B 120.4(3) ?
C5B C6B C1B 120.5(3) ?
C2C C1C C6C 117.6(3) ?
C2C C1C C3 122.4(3) ?
C6C C1C C3 120.0(2) ?
C3C C2C C1C 121.3(3) ?
C4C C3C C2C 120.2(3) ?
C3C C4C C5C 120.2(4) ?
C4C C5C C6C 120.0(3) ?
C1C C6C C5C 120.7(3) ?
C2D C1D C6D 119.2(2) ?
C2D C1D C4 121.7(2) ?
C6D C1D C4 119.1(2) ?
C3D C2D C1D 120.2(3) ?
C4D C3D C2D 119.7(3) ?
C5D C4D C3D 120.6(3) ?
C4D C5D C6D 120.2(3) ?
C5D C6D C1D 120.1(3) ?
C2E C1E C6E 118.7(3) ?
C2E C1E C5 122.2(2) ?
C6E C1E C5 119.1(2) ?
C1E C2E C3E 120.2(3) ?
C4E C3E C2E 120.3(3) ?
C5E C4E C3E 120.4(3) ?
C4E C5E C6E 119.6(3) ?
C5E C6E C1E 120.7(3) ?
C2F C1F C6F 119.4(3) ?
C2F C1F C6 122.3(2) ?
C6F C1F C6 118.3(2) ?
C1F C2F C3F 120.0(3) ?
C4F C3F C2F 120.2(3) ?
C5F C4F C3F 120.3(3) ?
C4F C5F C6F 120.4(4) ?
C5F C6F C1F 119.8(3) ?
C9 N1 C7 114.3(2) ?
C9 N1 C11 113.1(2) ?
C7 N1 C11 110.7(2) ?
C8 C7 N1 113.8(2) ?
N1 C9 C10 113.6(2) ?
C12 C11 N1 115.3(3) ?
C17 N2 C15 116.1(2) ?
C17 N2 C13 110.0(3) ?
C15 N2 C13 111.1(3) ?
C14 C13 N2 114.5(3) ?
N2 C15 C16 111.9(3) ?
N2 C17 C18 114.0(2) ?

loop_
_geom_bond_atom_site_label_1
_geom_bond_atom_site_label_2
_geom_bond_site_symmetry_2
_geom_bond_distance
_geom_bond_publ_flag
Cd1 S1 . 2.4958(7) y
Cd1 S2 . 2.5473(7) y
Cd1 S3 . 2.4889(8) y
Cd1 O1 . 2.663(2) y
Cd1 O2 . 2.537(2) y
Cd1 O3 . 3.111(2) y
S1 C1 . 1.743(2) y
S2 C2 . 1.723(2) y
S3 C3 . 1.734(3) y
O1 C1 . 1.232(3) y
O2 C2 . 1.239(3) y
O3 C3 . 1.229(3) y
C1 C1A . 1.502(3) ?
C2 C1B . 1.499(3) ?
C3 C1C . 1.504(4) ?
Cd2 S4 . 2.5147(7) y
Cd2 S5 . 2.5920(8) y
Cd2 S6 . 2.5051(7) y
Cd2 O4 . 2.718(2) y
Cd2 O5 . 2.464(2) y
Cd2 O6 . 2.677(2) y
S4 C4 . 1.722(2) y
S5 C5 . 1.728(3) y
S6 C6 . 1.730(2) y
O4 C4 . 1.242(3) y
O5 C5 . 1.243(3) y
O6 C6 . 1.239(3) y
C4 C1D . 1.491(3) ?
C5 C1E . 1.498(4) ?
C6 C1F . 1.497(3) ?
C1A C2A . 1.384(3) ?
C1A C6A . 1.392(3) ?
C2A C3A . 1.383(4) ?
C3A C4A . 1.375(4) ?
C4A C5A . 1.371(4) ?
C5A C6A . 1.388(4) ?
C1B C2B . 1.394(3) ?
C1B C6B . 1.396(3) ?
C2B C3B . 1.386(4) ?
C3B C4B . 1.377(5) ?
C4B C5B . 1.374(5) ?
C5B C6B . 1.383(4) ?
C1C C2C . 1.385(4) ?
C1C C6C . 1.388(4) ?
C2C C3C . 1.385(4) ?
C3C C4C . 1.361(5) ?
C4C C5C . 1.364(5) ?
C5C C6C . 1.396(5) ?
C1D C2D . 1.389(3) ?
C1D C6D . 1.396(3) ?
C2D C3D . 1.388(4) ?
C3D C4D . 1.383(4) ?
C4D C5D . 1.370(4) ?
C5D C6D . 1.385(4) ?
C1E C2E . 1.384(4) ?
C1E C6E . 1.391(4) ?
C2E C3E . 1.388(4) ?
C3E C4E . 1.373(5) ?
C4E C5E . 1.371(5) ?
C5E C6E . 1.388(4) ?
C1F C2F . 1.384(4) ?
C1F C6F . 1.387(4) ?
C2F C3F . 1.387(4) ?
C3F C4F . 1.368(5) ?
C4F C5F . 1.366(6) ?
C5F C6F . 1.386(5) ?
N1 C9 . 1.495(4) ?
N1 C7 . 1.505(4) ?
N1 C11 . 1.520(4) ?
C7 C8 . 1.496(4) ?
C9 C10 . 1.503(4) ?
C11 C12 . 1.456(5) ?
N2 C17 . 1.476(4) ?
N2 C15 . 1.482(4) ?
N2 C13 . 1.537(4) ?
C13 C14 . 1.438(5) ?
C15 C16 . 1.500(5) ?
C17 C18 . 1.517(4) ?

loop_
_geom_torsion_atom_site_label_1
_geom_torsion_atom_site_label_2
_geom_torsion_atom_site_label_3
_geom_torsion_atom_site_label_4
_geom_torsion
S3 Cd1 S1 C1 102.20(9)
O2 Cd1 S1 C1 -129.48(9)
S2 Cd1 S1 C1 -62.80(9)
O1 Cd1 S1 C1 4.55(10)
O3 Cd1 S1 C1 140.61(9)
S3 Cd1 S2 C2 98.67(8)
S1 Cd1 S2 C2 -94.78(8)
O2 Cd1 S2 C2 -1.61(9)
O1 Cd1 S2 C2 -148.21(9)
O3 Cd1 S2 C2 40.68(11)
S1 Cd1 S3 C3 45.31(9)
O2 Cd1 S3 C3 -82.55(9)
S2 Cd1 S3 C3 -148.15(8)
O1 Cd1 S3 C3 113.37(9)
O3 Cd1 S3 C3 -4.11(10)
S3 Cd1 O1 C1 -123.61(14)
S1 Cd1 O1 C1 -6.43(14)
O2 Cd1 O1 C1 78.6(2)
S2 Cd1 O1 C1 123.12(15)
O3 Cd1 O1 C1 -62.9(2)
S3 Cd1 O2 C2 -102.74(14)
S1 Cd1 O2 C2 121.05(14)
S2 Cd1 O2 C2 2.24(12)
O1 Cd1 O2 C2 55.5(2)
O3 Cd1 O2 C2 -155.51(14)
S3 Cd1 O3 C3 5.77(14)
S1 Cd1 O3 C3 -134.6(2)
O2 Cd1 O3 C3 117.7(2)
S2 Cd1 O3 C3 81.6(2)
O1 Cd1 O3 C3 -87.6(2)
Cd1 O1 C1 C1A -171.1(2)
Cd1 O1 C1 S1 9.4(2)
Cd1 S1 C1 O1 -10.0(2)
Cd1 S1 C1 C1A 170.4(2)
Cd1 O2 C2 C1B 176.9(2)
Cd1 O2 C2 S2 -3.4(2)
Cd1 S2 C2 O2 3.4(2)
Cd1 S2 C2 C1B -176.9(2)
Cd1 O3 C3 C1C 170.3(2)
Cd1 O3 C3 S3 -8.0(2)
Cd1 S3 C3 O3 10.1(2)
Cd1 S3 C3 C1C -168.3(2)
O5 Cd2 S4 C4 152.28(9)
S6 Cd2 S4 C4 -69.29(9)
S5 Cd2 S4 C4 85.45(8)
O6 Cd2 S4 C4 -121.20(9)
O4 Cd2 S4 C4 -2.00(9)
O5 Cd2 S5 C5 -1.14(10)
S6 Cd2 S5 C5 -99.47(8)
S4 Cd2 S5 C5 100.88(8)
O6 Cd2 S5 C5 -29.94(11)
O4 Cd2 S5 C5 161.34(9)
O5 Cd2 S6 C6 73.03(9)
S4 Cd2 S6 C6 -66.35(9)
S5 Cd2 S6 C6 138.92(8)
O6 Cd2 S6 C6 -1.33(9)
O4 Cd2 S6 C6 -119.11(9)
O5 Cd2 O4 C4 -69.5(2)
S6 Cd2 O4 C4 138.54(14)
S4 Cd2 O4 C4 2.77(13)
S5 Cd2 O4 C4 -107.86(14)
O6 Cd2 O4 C4 79.6(2)
S6 Cd2 O5 C5 108.10(15)
S4 Cd2 O5 C5 -103.48(15)
S5 Cd2 O5 C5 1.58(13)
O6 Cd2 O5 C5 165.0(2)
O4 Cd2 O5 C5 -42.5(2)
O5 Cd2 O6 C6 -111.0(2)
S6 Cd2 O6 C6 1.86(13)
S4 Cd2 O6 C6 138.72(15)
S5 Cd2 O6 C6 -85.8(2)
O4 Cd2 O6 C6 81.8(2)
Cd2 O4 C4 C1D 177.0(2)
Cd2 O4 C4 S4 -4.1(2)
Cd2 S4 C4 O4 4.4(2)
Cd2 S4 C4 C1D -176.6(2)
Cd2 O5 C5 C1E 176.8(2)
Cd2 O5 C5 S5 -2.4(2)
Cd2 S5 C5 O5 2.3(2)
Cd2 S5 C5 C1E -176.9(2)
Cd2 O6 C6 C1F 177.4(2)
Cd2 O6 C6 S6 -2.7(2)
Cd2 S6 C6 O6 2.9(2)
Cd2 S6 C6 C1F -177.2(2)
O1 C1 C1A C2A 158.9(2)
S1 C1 C1A C2A -21.5(3)
O1 C1 C1A C6A -20.4(4)
S1 C1 C1A C6A 159.2(2)
C1 C1A C6A C5A -180.0(3)
O2 C2 C1B C2B 13.2(3)
S2 C2 C1B C2B -166.6(2)
O2 C2 C1B C6B -164.8(2)
S2 C2 C1B C6B 15.4(3)
C2 C1B C2B C3B -178.2(2)
C2 C1B C6B C5B 177.6(3)
O3 C3 C1C C2C 168.0(3)
S3 C3 C1C C2C -13.6(3)
O3 C3 C1C C6C -12.3(4)
S3 C3 C1C C6C 166.1(2)
C3 C1C C2C C3C 178.3(3)
O4 C4 C1D C2D -148.8(2)
S4 C4 C1D C2D 32.2(3)
O4 C4 C1D C6D 31.8(3)
S4 C4 C1D C6D -147.2(2)
C4 C1D C2D C3D 179.4(2)
C4 C1D C6D C5D 178.6(2)
O5 C5 C1E C2E -159.4(2)
S5 C5 C1E C2E 19.8(3)
O5 C5 C1E C6E 18.1(3)
S5 C5 C1E C6E -162.6(2)
C5 C1E C2E C3E 176.7(3)
C5 C1E C6E C5E -178.1(2)
O6 C6 C1F C2F -165.0(2)
S6 C6 C1F C2F 15.2(3)
O6 C6 C1F C6F 12.6(3)
S6 C6 C1F C6F -167.3(2)
C6 C1F C2F C3F 177.4(2)
C6 C1F C6F C5F -178.1(3)
C9 N1 C7 C8 57.6(3)
C11 N1 C7 C8 -71.5(3)
C7 N1 C9 C10 54.7(3)
C11 N1 C9 C10 -177.3(3)
C9 N1 C11 C12 65.1(4)
C7 N1 C11 C12 -165.1(3)
C17 N2 C13 C14 158.0(4)
C15 N2 C13 C14 -72.0(4)
C17 N2 C15 C16 -64.6(4)
C13 N2 C15 C16 168.8(3)
C15 N2 C17 C18 -59.5(4)
C13 N2 C17 C18 67.7(4)
